data_7156774
loop_
_publ_author_name
'Tehri, Piyush'
'Peddinti, Rama Krishna'

_publ_section_title
;
 DBU-catalyzed [3 + 2] cycloaddition and Michael addition reactions of
 3-benzylidene succinimides with 3-ylidene oxindoles and chalcones.
;
_journal_issue 16
_journal_name_full 'Organic &amp; biomolecular chemistry'
_journal_page_first 3964
_journal_page_last 3970
_journal_paper_doi 10.1039/c9ob00385a
_journal_volume 17
_journal_year 2019
_chemical_formula_moiety 'C32 H24 Cl N O3'
_chemical_formula_sum 'C32 H24 Cl N O3'
_chemical_formula_weight 505.97
_space_group_crystal_system triclinic
_space_group_IT_number 2
_space_group_name_Hall '-P 1'
_space_group_name_H-M_alt 'P -1'
_symmetry_space_group_name_Hall '-P 1'
_symmetry_space_group_name_H-M 'P -1'
_atom_sites_solution_hydrogens geom
_atom_sites_solution_primary direct
_atom_sites_solution_secondary difmap
_audit_creation_method SHELXL-2014/7
_audit_update_record
;
2019-01-14 deposited with the CCDC.    2019-03-27 downloaded from the CCDC.
;
_cell_angle_alpha 114.4170(10)
_cell_angle_beta 103.953(2)
_cell_angle_gamma 96.855(2)
_cell_formula_units_Z 2
_cell_length_a 10.6788(6)
_cell_length_b 11.5046(3)
_cell_length_c 12.2981(3)
_cell_measurement_reflns_used 4660
_cell_measurement_temperature 296(2)
_cell_measurement_theta_max 28.350
_cell_measurement_theta_min 1.92
_cell_volume 1293.50(9)
_computing_cell_refinement 'Bruker SAINT'
_computing_data_collection 'Bruker APEX2'
_computing_data_reduction 'Bruker SAINT'
_computing_molecular_graphics 'Bruker SHELXTL (Sheldrick, 2008)'
_computing_publication_material 'Bruker SHELXTL (Sheldrick, 2008)'
_computing_structure_refinement 'SHELXL-2014/7 (Sheldrick, 2014)'
_computing_structure_solution 'SHELXT (Sheldrick, 2015)'
_diffrn_ambient_temperature 296(2)
_diffrn_measured_fraction_theta_full 0.993
_diffrn_measured_fraction_theta_max 0.993
_diffrn_measurement_device_type 'Bruker APEX-II CCD'
_diffrn_measurement_method '\f and \w scans'
_diffrn_radiation_monochromator graphite
_diffrn_radiation_source 'fine-focus sealed tube'
_diffrn_radiation_type MoK\a
_diffrn_radiation_wavelength 0.71073
_diffrn_reflns_av_R_equivalents 0.0253
_diffrn_reflns_av_sigmaI/netI 0.0268
_diffrn_reflns_limit_h_max 14
_diffrn_reflns_limit_h_min -13
_diffrn_reflns_limit_k_max 15
_diffrn_reflns_limit_k_min -15
_diffrn_reflns_limit_l_max 16
_diffrn_reflns_limit_l_min -16
_diffrn_reflns_number 20574
_diffrn_reflns_theta_full 28.35
_diffrn_reflns_theta_max 28.35
_diffrn_reflns_theta_min 1.92
_exptl_absorpt_coefficient_mu 0.182
_exptl_absorpt_process_details 'Sadabs (Sheldrick, 1996)'
_exptl_crystal_colour white
_exptl_crystal_density_diffrn 1.299
_exptl_crystal_density_method 'not measured'
_exptl_crystal_description needle
_exptl_crystal_F_000 663
_refine_diff_density_max 0.460
_refine_diff_density_min -0.389
_refine_diff_density_rms 0.129
_refine_ls_extinction_coef 0.024(4)
_refine_ls_extinction_expression Fc^*^=kFc[1+0.001xFc^2^\l^3^/sin(2\q)]^-1/4^
_refine_ls_extinction_method 'SHELXL-2014/7 (Sheldrick 2014)'
_refine_ls_goodness_of_fit_ref 1.052
_refine_ls_hydrogen_treatment mixed
_refine_ls_matrix_type full
_refine_ls_number_parameters 335
_refine_ls_number_reflns 6421
_refine_ls_number_restraints 0
_refine_ls_restrained_S_all 1.052
_refine_ls_R_factor_all 0.0740
_refine_ls_R_factor_gt 0.0480
_refine_ls_shift/su_max 0.001
_refine_ls_shift/su_mean 0.000
_refine_ls_structure_factor_coef Fsqd
_refine_ls_weighting_details 'calc w=1/[\s^2^(Fo^2^)+(0.1174P)^2^+0.0503P] where P=(Fo^2^+2Fc^2^)/3'
_refine_ls_weighting_scheme calc
_refine_ls_wR_factor_gt 0.1407
_refine_ls_wR_factor_ref 0.1803
_reflns_number_gt 4660
_reflns_number_total 6421
_reflns_threshold_expression >2sigma(I)
_cod_data_source_file c9ob00385a2.cif
_cod_data_source_block ups3392rkp_pt02_0ma
_cod_depositor_comments 'Adding full bibliography for 7156773--7156774.cif.'
_cod_database_code 7156774

loop_
_symmetry_equiv_pos_as_xyz
'x, y, z'
'-x, -y, -z'

loop_
_atom_site_label
_atom_site_type_symbol
_atom_site_fract_x
_atom_site_fract_y
_atom_site_fract_z
_atom_site_U_iso_or_equiv
_atom_site_adp_type
_atom_site_occupancy
_atom_site_symmetry_multiplicity
_atom_site_calc_flag
_atom_site_refinement_flags
Cl1 Cl 0.61210(6) 0.41289(6) 1.06348(5) 0.0678(2) Uani 1 1 d .
C2 C 0.44872(17) 0.17691(16) 0.22867(16) 0.0440(4) Uani 1 1 d .
C3 C 0.45313(19) 0.1393(2) 0.10769(18) 0.0550(5) Uani 1 1 d .
H3 H 0.5217 0.1031 0.0847 0.066 Uiso 1 1 calc R
C5 C 0.2543(2) 0.2063(2) 0.0527(2) 0.0637(6) Uani 1 1 d .
H5 H 0.1887 0.2155 -0.0063 0.076 Uiso 1 1 calc R
C4 C 0.3568(2) 0.1547(2) 0.0205(2) 0.0625(5) Uani 1 1 d .
H4 H 0.3616 0.1301 -0.0603 0.075 Uiso 1 1 calc R
C1 C 0.3459(2) 0.2307(2) 0.2603(2) 0.0680(6) Uani 1 1 d .
H1 H 0.3419 0.2582 0.3416 0.082 Uiso 1 1 calc R
C6 C 0.2490(3) 0.2440(3) 0.1720(2) 0.0789(7) Uani 1 1 d .
H6 H 0.1795 0.2790 0.1940 0.095 Uiso 1 1 calc R
C26 C 0.92811(16) 0.08361(15) 0.64341(15) 0.0392(3) Uani 1 1 d .
H26 H 0.9937 0.0964 0.7154 0.047 Uiso 1 1 calc R
C25 C 0.99385(15) 0.32230(14) 0.74579(15) 0.0366(3) Uani 1 1 d .
C24 C 0.90847(15) 0.19525(14) 0.64064(14) 0.0353(3) Uani 1 1 d .
C9 C 0.66561(15) 0.19002(14) 0.54361(15) 0.0367(3) Uani 1 1 d .
H9 H 0.6380 0.0941 0.5091 0.044 Uiso 1 1 calc R
C23 C 0.81388(15) 0.22354(14) 0.54759(14) 0.0353(3) Uani 1 1 d .
H23 H 0.8205 0.1744 0.4633 0.042 Uiso 1 1 calc R
C17 C 1.02829(15) 0.55894(15) 0.78754(15) 0.0382(3) Uani 1 1 d .
C27 C 0.86514(16) -0.05484(15) 0.55383(16) 0.0402(4) Uani 1 1 d .
C8 C 0.56796(17) 0.22683(16) 0.45722(16) 0.0437(4) Uani 1 1 d .
H8A H 0.4813 0.2107 0.4674 0.052 Uiso 1 1 calc R
H8B H 0.5971 0.3206 0.4851 0.052 Uiso 1 1 calc R
C10 C 0.65246(15) 0.24787(15) 0.67460(15) 0.0370(3) Uani 1 1 d .
C13 C 0.62629(16) 0.34916(18) 0.91343(16) 0.0450(4) Uani 1 1 d .
C28 C 0.77725(18) -0.10082(17) 0.43198(17) 0.0478(4) Uani 1 1 d .
H28 H 0.7547 -0.0409 0.4027 0.057 Uiso 1 1 calc R
C7 C 0.55204(16) 0.15474(15) 0.31881(15) 0.0406(4) Uani 1 1 d .
C22 C 0.86717(16) 0.36997(15) 0.59497(15) 0.0391(3) Uani 1 1 d .
C18 C 1.02415(17) 0.61981(16) 0.90918(17) 0.0438(4) Uani 1 1 d .
H18 H 0.9828 0.5717 0.9413 0.053 Uiso 1 1 calc R
C11 C 0.62327(17) 0.16610(16) 0.72687(16) 0.0444(4) Uani 1 1 d .
H11 H 0.6126 0.0759 0.6811 0.053 Uiso 1 1 calc R
C15 C 0.66606(18) 0.38217(16) 0.74494(17) 0.0471(4) Uani 1 1 d .
H15 H 0.6828 0.4387 0.7108 0.057 Uiso 1 1 calc R
C14 C 0.65504(19) 0.43298(17) 0.86475(17) 0.0498(4) Uani 1 1 d .
H14 H 0.6670 0.5232 0.9118 0.060 Uiso 1 1 calc R
C12 C 0.60966(18) 0.21579(18) 0.84550(17) 0.0484(4) Uani 1 1 d .
H12 H 0.5895 0.1595 0.8790 0.058 Uiso 1 1 calc R
C32 C 0.8982(2) -0.14909(17) 0.59258(19) 0.0520(4) Uani 1 1 d .
H32 H 0.9578 -0.1212 0.6726 0.062 Uiso 1 1 calc R
C16 C 1.08991(18) 0.62911(18) 0.73815(19) 0.0499(4) Uani 1 1 d .
H16 H 1.0935 0.5875 0.6565 0.060 Uiso 1 1 calc R
C29 C 0.7237(2) -0.23336(18) 0.3550(2) 0.0583(5) Uani 1 1 d .
H29 H 0.6650 -0.2622 0.2744 0.070 Uiso 1 1 calc R
C31 C 0.8445(2) -0.28202(18) 0.5149(2) 0.0626(5) Uani 1 1 d .
H31 H 0.8676 -0.3430 0.5425 0.075 Uiso 1 1 calc R
C19 C 1.08202(19) 0.75269(18) 0.98250(19) 0.0560(5) Uani 1 1 d .
H19 H 1.0804 0.7941 1.0649 0.067 Uiso 1 1 calc R
C21 C 1.1464(2) 0.7640(2) 0.8146(2) 0.0643(6) Uani 1 1 d .
H21 H 1.1875 0.8131 0.7831 0.077 Uiso 1 1 calc R
C30 C 0.7563(2) -0.32404(18) 0.3960(2) 0.0634(5) Uani 1 1 d .
H30 H 0.7187 -0.4135 0.3435 0.076 Uiso 1 1 calc R
C20 C 1.1421(2) 0.82469(19) 0.9350(2) 0.0646(6) Uani 1 1 d .
H20 H 1.1798 0.9146 0.9848 0.077 Uiso 1 1 calc R
O3 O 1.07440(12) 0.34308(11) 0.84336(11) 0.0492(3) Uani 1 1 d .
O1 O 0.62065(13) 0.07960(12) 0.28053(12) 0.0530(3) Uani 1 1 d .
O2 O 0.82873(13) 0.43443(12) 0.54276(13) 0.0549(3) Uani 1 1 d .
N1 N 0.96609(13) 0.42080(12) 0.71045(12) 0.0370(3) Uani 1 1 d .

loop_
_atom_site_aniso_label
_atom_site_aniso_U_11
_atom_site_aniso_U_22
_atom_site_aniso_U_33
_atom_site_aniso_U_23
_atom_site_aniso_U_13
_atom_site_aniso_U_12
Cl1 0.0726(4) 0.0848(4) 0.0441(3) 0.0235(3) 0.0256(3) 0.0215(3)
C2 0.0409(9) 0.0462(9) 0.0438(9) 0.0217(7) 0.0102(7) 0.0102(7)
C3 0.0499(10) 0.0685(12) 0.0471(10) 0.0266(9) 0.0150(8) 0.0168(9)
C5 0.0605(12) 0.0656(12) 0.0617(13) 0.0362(11) 0.0013(10) 0.0157(10)
C4 0.0612(12) 0.0758(13) 0.0500(11) 0.0343(10) 0.0109(10) 0.0094(10)
C1 0.0643(13) 0.0968(16) 0.0535(12) 0.0366(12) 0.0209(10) 0.0441(12)
C6 0.0672(14) 0.1058(18) 0.0714(15) 0.0434(14) 0.0167(12) 0.0493(13)
C26 0.0408(8) 0.0413(8) 0.0399(8) 0.0205(7) 0.0138(7) 0.0166(6)
C25 0.0381(8) 0.0394(8) 0.0383(8) 0.0213(7) 0.0138(7) 0.0141(6)
C24 0.0355(8) 0.0384(7) 0.0364(8) 0.0188(6) 0.0138(6) 0.0138(6)
C9 0.0358(8) 0.0349(7) 0.0372(8) 0.0145(6) 0.0109(6) 0.0107(6)
C23 0.0373(8) 0.0360(7) 0.0345(8) 0.0171(6) 0.0119(6) 0.0113(6)
C17 0.0332(8) 0.0369(7) 0.0465(9) 0.0227(7) 0.0097(7) 0.0086(6)
C27 0.0432(9) 0.0387(8) 0.0462(9) 0.0210(7) 0.0198(7) 0.0189(7)
C8 0.0400(9) 0.0473(9) 0.0412(9) 0.0172(7) 0.0115(7) 0.0165(7)
C10 0.0319(7) 0.0395(8) 0.0396(8) 0.0174(7) 0.0121(6) 0.0106(6)
C13 0.0359(8) 0.0566(10) 0.0376(8) 0.0180(8) 0.0108(7) 0.0104(7)
C28 0.0498(10) 0.0446(9) 0.0490(10) 0.0192(8) 0.0152(8) 0.0215(8)
C7 0.0375(8) 0.0420(8) 0.0423(9) 0.0194(7) 0.0123(7) 0.0103(7)
C22 0.0405(8) 0.0417(8) 0.0417(8) 0.0240(7) 0.0147(7) 0.0120(6)
C18 0.0416(9) 0.0420(8) 0.0481(9) 0.0223(7) 0.0118(7) 0.0108(7)
C11 0.0456(9) 0.0403(8) 0.0479(9) 0.0198(7) 0.0164(8) 0.0111(7)
C15 0.0558(10) 0.0406(8) 0.0513(10) 0.0214(8) 0.0260(8) 0.0144(7)
C14 0.0529(10) 0.0419(9) 0.0502(10) 0.0135(8) 0.0230(8) 0.0116(7)
C12 0.0485(10) 0.0560(10) 0.0488(10) 0.0305(8) 0.0170(8) 0.0139(8)
C32 0.0656(12) 0.0432(9) 0.0530(10) 0.0248(8) 0.0195(9) 0.0212(8)
C16 0.0456(10) 0.0540(10) 0.0597(11) 0.0354(9) 0.0174(8) 0.0098(8)
C29 0.0543(11) 0.0511(10) 0.0548(11) 0.0114(9) 0.0135(9) 0.0189(9)
C31 0.0845(15) 0.0422(9) 0.0729(14) 0.0311(10) 0.0317(12) 0.0256(10)
C19 0.0529(11) 0.0454(9) 0.0539(11) 0.0157(8) 0.0043(9) 0.0108(8)
C21 0.0526(12) 0.0572(11) 0.0920(17) 0.0505(12) 0.0140(11) 0.0018(9)
C30 0.0694(13) 0.0370(9) 0.0726(14) 0.0129(9) 0.0257(11) 0.0144(9)
C20 0.0574(12) 0.0410(9) 0.0760(15) 0.0238(10) -0.0001(11) 0.0009(8)
O3 0.0538(7) 0.0450(6) 0.0436(7) 0.0221(5) 0.0038(6) 0.0120(5)
O1 0.0534(7) 0.0577(7) 0.0464(7) 0.0195(6) 0.0157(6) 0.0258(6)
O2 0.0609(8) 0.0520(7) 0.0569(8) 0.0377(6) 0.0057(6) 0.0104(6)
N1 0.0391(7) 0.0360(6) 0.0395(7) 0.0205(6) 0.0123(6) 0.0103(5)

loop_
_atom_type_symbol
_atom_type_description
_atom_type_scat_dispersion_real
_atom_type_scat_dispersion_imag
_atom_type_scat_source
C C 0.0033 0.0016 'International Tables Vol C Tables 4.2.6.8 and 6.1.1.4'
H H 0.0000 0.0000 'International Tables Vol C Tables 4.2.6.8 and 6.1.1.4'
N N 0.0061 0.0033 'International Tables Vol C Tables 4.2.6.8 and 6.1.1.4'
O O 0.0106 0.0060 'International Tables Vol C Tables 4.2.6.8 and 6.1.1.4'
Cl Cl 0.1484 0.1585 'International Tables Vol C Tables 4.2.6.8 and 6.1.1.4'

loop_
_geom_angle_atom_site_label_1
_geom_angle_atom_site_label_2
_geom_angle_atom_site_label_3
_geom_angle
C1 C2 C3 118.34(17)
C1 C2 C7 122.48(16)
C3 C2 C7 119.16(16)
C2 C3 C4 120.76(19)
C6 C5 C4 119.60(18)
C5 C4 C3 120.18(19)
C6 C1 C2 120.5(2)
C5 C6 C1 120.6(2)
C24 C26 C27 131.71(15)
O3 C25 N1 124.28(14)
O3 C25 C24 129.07(13)
N1 C25 C24 106.64(12)
C26 C24 C25 118.51(14)
C26 C24 C23 133.15(15)
C25 C24 C23 108.33(12)
C10 C9 C8 110.53(12)
C10 C9 C23 111.96(12)
C8 C9 C23 114.46(13)
C24 C23 C22 102.78(12)
C24 C23 C9 112.95(12)
C22 C23 C9 111.67(12)
C18 C17 C16 121.16(15)
C18 C17 N1 119.23(13)
C16 C17 N1 119.61(15)
C28 C27 C32 117.45(15)
C28 C27 C26 125.38(14)
C32 C27 C26 117.16(16)
C7 C8 C9 115.76(13)
C11 C10 C15 117.82(15)
C11 C10 C9 120.09(14)
C15 C10 C9 122.08(13)
C14 C13 C12 120.94(16)
C14 C13 Cl1 119.38(14)
C12 C13 Cl1 119.68(13)
C29 C28 C27 120.79(16)
O1 C7 C2 120.37(15)
O1 C7 C8 121.49(14)
C2 C7 C8 118.13(14)
O2 C22 N1 124.57(15)
O2 C22 C23 126.27(15)
N1 C22 C23 109.14(12)
C19 C18 C17 119.25(16)
C12 C11 C10 121.40(15)
C14 C15 C10 121.11(15)
C13 C14 C15 119.41(16)
C13 C12 C11 119.29(15)
C31 C32 C27 121.56(18)
C17 C16 C21 118.13(18)
C28 C29 C30 120.64(19)
C32 C31 C30 119.54(17)
C20 C19 C18 120.6(2)
C20 C21 C16 120.86(18)
C31 C30 C29 120.00(18)
C21 C20 C19 119.96(18)
C22 N1 C25 112.21(12)
C22 N1 C17 123.56(12)
C25 N1 C17 124.16(13)

loop_
_geom_bond_atom_site_label_1
_geom_bond_atom_site_label_2
_geom_bond_distance
Cl1 C13 1.7344(17)
C2 C1 1.382(3)
C2 C3 1.382(3)
C2 C7 1.491(2)
C3 C4 1.382(3)
C5 C6 1.365(3)
C5 C4 1.370(3)
C1 C6 1.381(3)
C26 C24 1.339(2)
C26 C27 1.463(2)
C25 O3 1.2054(19)
C25 N1 1.4094(18)
C25 C24 1.480(2)
C24 C23 1.505(2)
C9 C10 1.517(2)
C9 C8 1.529(2)
C9 C23 1.568(2)
C23 C22 1.517(2)
C17 C18 1.380(2)
C17 C16 1.387(2)
C17 N1 1.4368(19)
C27 C28 1.398(2)
C27 C32 1.402(2)
C8 C7 1.508(2)
C10 C11 1.386(2)
C10 C15 1.392(2)
C13 C14 1.370(3)
C13 C12 1.374(3)
C28 C29 1.373(2)
C7 O1 1.2192(19)
C22 O2 1.2125(18)
C22 N1 1.385(2)
C18 C19 1.378(2)
C11 C12 1.382(2)
C15 C14 1.384(2)
C32 C31 1.378(3)
C16 C21 1.397(3)
C29 C30 1.379(3)
C31 C30 1.379(3)
C19 C20 1.376(3)
C21 C20 1.367(3)
